data_8000533
loop_
_publ_author_name
'Guo, Mingxia'
'Rosbottom, Ian'
'Zhou, Lina'
'Yong, Chin W.'
'Zhou, Ling'
'Yin, Qiuxiang'
'Todorov, Ilian T.'
'Errington, Ethan'
'Heng, Jerry Y. Y.'

_publ_section_title
;
 Triglycine (GGG) Adopts a Polyproline II (pPII) Conformation in Its
 Hydrated Crystal Form: Revealing the Role of Water in Peptide
 Crystallization.
;
_journal_issue 34
_journal_name_full 'The journal of physical chemistry letters'
_journal_page_first 8416
_journal_page_last 8422
_journal_paper_doi 10.1021/acs.jpclett.1c01622
_journal_volume 12
_journal_year 2021
_chemical_absolute_configuration unk
_chemical_formula_moiety 'C6 H11 N3 O4, 2(H2 O)'
_chemical_formula_sum 'C6 H15 N3 O6'
_chemical_formula_weight 225.21
_space_group_crystal_system orthorhombic
_space_group_IT_number 29
_space_group_name_Hall 'P 2c -2ac'
_space_group_name_H-M_alt 'P c a 21'
_atom_sites_solution_hydrogens mixed
_atom_sites_solution_primary dual
_audit_creation_date 2020-11-25
_audit_creation_method
;
Olex2 1.2
(compiled 2017.01.04 svn.r3372 for OlexSys, GUI svn.r5292)
;
_cell_angle_alpha 90
_cell_angle_beta 90
_cell_angle_gamma 90
_cell_formula_units_Z 4
_cell_length_a 21.5256(8)
_cell_length_b 9.7968(4)
_cell_length_c 4.7685(2)
_cell_measurement_reflns_used 8940
_cell_measurement_temperature 113.15
_cell_measurement_theta_max 33.0820
_cell_measurement_theta_min 1.8750
_cell_volume 1005.59(7)
_computing_cell_refinement 'CrysAlisPro 1.171.39.46 (Rigaku OD, 2018)'
_computing_data_collection 'CrysAlisPro 1.171.39.46 (Rigaku OD, 2018)'
_computing_data_reduction 'CrysAlisPro 1.171.39.46 (Rigaku OD, 2018)'
_computing_molecular_graphics 'Olex2 (Dolomanov et al., 2009)'
_computing_publication_material 'Olex2 (Dolomanov et al., 2009)'
_computing_structure_refinement 'ShelXL (Sheldrick, 2015)'
_computing_structure_solution 'ShelXT (Sheldrick, 2015)'
_diffrn_ambient_temperature 113.15
_diffrn_detector 'CCD plate'
_diffrn_measured_fraction_theta_full 1.000
_diffrn_measured_fraction_theta_max 1.000
_diffrn_measurement_details
;
List of Runs (angles in degrees, time in seconds):

  # Type    Start    End  Width  t~exp~   \w     \q     \k     \f   Frames
--------------------------------------------------------------------------
  1  \w   -115.00  65.00   0.50    5.00    --  -25.00  45.00   0.00  360
  2  \w   -115.00  65.00   0.50    5.00    --  -25.00  45.00  90.00  360
  3  \w   -115.00  65.00   0.50    5.00    --  -25.00  45.00 180.00  360
;
_diffrn_measurement_device 'abstract diffractometer'
_diffrn_measurement_device_type 'Rigaku Saturn 70'
_diffrn_measurement_method '\w scans'
_diffrn_orient_matrix_type 'CrysAlisPro convention (1999,Acta A55,543-557)'
_diffrn_orient_matrix_UB_11 -0.0318095000
_diffrn_orient_matrix_UB_12 -0.0047427000
_diffrn_orient_matrix_UB_13 0.0375501000
_diffrn_orient_matrix_UB_21 -0.0017081000
_diffrn_orient_matrix_UB_22 0.0721711000
_diffrn_orient_matrix_UB_23 0.0086804000
_diffrn_orient_matrix_UB_31 -0.0084130000
_diffrn_orient_matrix_UB_32 0.0031238000
_diffrn_orient_matrix_UB_33 -0.1437052000
_diffrn_radiation_monochromator confocal
_diffrn_radiation_probe x-ray
_diffrn_radiation_type MoK\a
_diffrn_radiation_wavelength 0.71073
_diffrn_reflns_av_R_equivalents 0.0521
_diffrn_reflns_av_unetI/netI 0.0335
_diffrn_reflns_Laue_measured_fraction_full 1.000
_diffrn_reflns_Laue_measured_fraction_max 1.000
_diffrn_reflns_limit_h_max 29
_diffrn_reflns_limit_h_min -29
_diffrn_reflns_limit_k_max 13
_diffrn_reflns_limit_k_min -13
_diffrn_reflns_limit_l_max 6
_diffrn_reflns_limit_l_min -6
_diffrn_reflns_number 12303
_diffrn_reflns_point_group_measured_fraction_full 1.000
_diffrn_reflns_point_group_measured_fraction_max 0.997
_diffrn_reflns_theta_full 25.242
_diffrn_reflns_theta_max 28.697
_diffrn_reflns_theta_min 1.892
_diffrn_source 'rotating anode'
_diffrn_source_type 'Enhance (Mo) X-ray Source'
_exptl_absorpt_coefficient_mu 0.132
_exptl_absorpt_correction_T_max 1.00000
_exptl_absorpt_correction_T_min 0.81712
_exptl_absorpt_correction_type multi-scan
_exptl_absorpt_process_details
;
CrysAlisPro 1.171.39.46 (Rigaku Oxford Diffraction, 2018)
Empirical absorption correction using spherical harmonics,
 implemented in SCALE3 ABSPACK scaling algorithm.
;
_exptl_crystal_colour colourless
_exptl_crystal_colour_primary colourless
_exptl_crystal_density_diffrn 1.488
_exptl_crystal_description needle
_exptl_crystal_F_000 480
_exptl_crystal_size_max 0.38
_exptl_crystal_size_mid 0.1
_exptl_crystal_size_min 0.08
_refine_diff_density_max 0.427
_refine_diff_density_min -0.291
_refine_diff_density_rms 0.079
_refine_ls_abs_structure_details
;
 Flack x determined using 1012 quotients [(I+)-(I-)]/[(I+)+(I-)]
 (Parsons, Flack and Wagner, Acta Cryst. B69 (2013) 249-259).
;
_refine_ls_abs_structure_Flack 0.5(6)
_refine_ls_extinction_method none
_refine_ls_goodness_of_fit_ref 1.041
_refine_ls_hydrogen_treatment mixed
_refine_ls_matrix_type full
_refine_ls_number_parameters 172
_refine_ls_number_reflns 2602
_refine_ls_number_restraints 1
_refine_ls_restrained_S_all 1.041
_refine_ls_R_factor_all 0.0492
_refine_ls_R_factor_gt 0.0466
_refine_ls_shift/su_max 0.000
_refine_ls_shift/su_mean 0.000
_refine_ls_structure_factor_coef Fsqd
_refine_ls_weighting_details 'w=1/[\s^2^(Fo^2^)+(0.1000P)^2^] where P=(Fo^2^+2Fc^2^)/3'
_refine_ls_weighting_scheme calc
_refine_ls_wR_factor_gt 0.1277
_refine_ls_wR_factor_ref 0.1305
_reflns_Friedel_coverage 0.782
_reflns_Friedel_fraction_full 1.000
_reflns_Friedel_fraction_max 0.993
_reflns_number_gt 2472
_reflns_number_total 2602
_reflns_threshold_expression 'I > 2\s(I)'
_cod_data_source_file jz1c01622_si_001.cif
_cod_data_source_block r20201124b
_cod_database_code 8000533
_shelx_shelxl_version_number 2016/6
_chemical_oxdiff_formula C6H15N3O5
_shelx_space_group_comment
;
The symmetry employed for this shelxl refinement is uniquely defined
by the following loop, which should always be used as a source of
symmetry information in preference to the above space-group names.
They are only intended as comments.
;
_reflns_odcompleteness_completeness 99.94
_reflns_odcompleteness_iscentric 1
_reflns_odcompleteness_theta 28.64
_olex2_refinement_description
;
1. Fixed Uiso
 At 1.2 times of:
  All C(H,H) groups
2.a Secondary CH2 refined with riding coordinates:
 C2(H2A,H2B), C4(H4A,H4B), C6(H6A,H6B)
;
_olex2_submission_special_instructions 'No special instructions were received'
_oxdiff_exptl_absorpt_empirical_details
;
Empirical correction (ABSPACK) includes:
- Absorption correction using spherical harmonics
- Frame scaling
- Detector area scaling
;
_oxdiff_exptl_absorpt_empirical_full_max 1.818
_oxdiff_exptl_absorpt_empirical_full_min 0.637

loop_
_space_group_symop_operation_xyz
'x, y, z'
'-x, -y, z+1/2'
'x+1/2, -y, z'
'-x+1/2, y, z+1/2'

loop_
_atom_site_label
_atom_site_type_symbol
_atom_site_fract_x
_atom_site_fract_y
_atom_site_fract_z
_atom_site_U_iso_or_equiv
_atom_site_adp_type
_atom_site_occupancy
_atom_site_site_symmetry_order
_atom_site_calc_flag
_atom_site_refinement_flags_posn
_atom_site_refinement_flags_adp
_atom_site_refinement_flags_occupancy
_atom_site_disorder_assembly
_atom_site_disorder_group
O1 O 0.63355(9) 0.02442(19) 0.4405(5) 0.0195(4) Uani 1 1 d . . . . .
O2 O 0.57432(7) 0.18911(17) 0.6226(4) 0.0144(4) Uani 1 1 d . . . . .
O3 O 0.68320(9) 0.3843(2) 0.5229(4) 0.0173(4) Uani 1 1 d . . . . .
O4 O 0.54868(8) 0.55994(18) 0.9517(4) 0.0176(4) Uani 1 1 d . . . . .
N1 N 0.67201(9) 0.2841(2) 0.9469(5) 0.0130(4) Uani 1 1 d . . . . .
N2 N 0.64036(10) 0.6300(2) 0.7642(5) 0.0146(4) Uani 1 1 d . . . . .
N3 N 0.47718(9) 0.7118(2) 0.6162(5) 0.0136(4) Uani 1 1 d . . . . .
C1 C 0.62346(11) 0.1189(2) 0.6127(6) 0.0125(5) Uani 1 1 d . . . . .
C2 C 0.67553(11) 0.1484(2) 0.8250(6) 0.0139(5) Uani 1 1 d . . . . .
H2A H 0.673500 0.079975 0.977424 0.017 Uiso 1 1 calc R . . . .
H2B H 0.716160 0.137980 0.730117 0.017 Uiso 1 1 calc R . . . .
C3 C 0.67767(10) 0.3936(2) 0.7793(6) 0.0122(5) Uani 1 1 d . . . . .
C4 C 0.67732(10) 0.5324(2) 0.9233(6) 0.0141(5) Uani 1 1 d . . . . .
H4A H 0.659915 0.523039 1.114458 0.017 Uiso 1 1 calc R . . . .
H4B H 0.720450 0.566512 0.940399 0.017 Uiso 1 1 calc R . . . .
C5 C 0.57849(11) 0.6306(2) 0.7833(5) 0.0121(5) Uani 1 1 d . . . . .
C6 C 0.54531(10) 0.7260(2) 0.5825(5) 0.0140(5) Uani 1 1 d . . . . .
H6A H 0.557780 0.821461 0.621075 0.017 Uiso 1 1 calc R . . . .
H6B H 0.557183 0.703835 0.387193 0.017 Uiso 1 1 calc R . . . .
O5 O 0.71607(9) -0.1827(2) 0.4406(5) 0.0192(4) Uani 1 1 d . . . . .
O6 O 0.54197(10) -0.0377(2) 0.0457(5) 0.0232(5) Uani 1 1 d . . . . .
H3A H 0.4679(13) 0.622(3) 0.620(9) 0.010(7) Uiso 1 1 d . . . . .
H3B H 0.4568(18) 0.755(4) 0.457(10) 0.031(10) Uiso 1 1 d . . . . .
H2 H 0.6579(17) 0.683(4) 0.665(9) 0.021(9) Uiso 1 1 d . . . . .
H1 H 0.6739(14) 0.295(3) 1.130(10) 0.012(7) Uiso 1 1 d . . . . .
H3C H 0.4657(18) 0.748(4) 0.773(11) 0.029(10) Uiso 1 1 d . . . . .
H5A H 0.6937(17) -0.114(4) 0.443(10) 0.028(10) Uiso 1 1 d . . . . .
H6C H 0.509(2) -0.049(4) 0.100(10) 0.025(9) Uiso 1 1 d . . . . .
H5B H 0.734(2) -0.185(4) 0.272(12) 0.051(14) Uiso 1 1 d . . . . .
H6D H 0.5688(18) -0.023(4) 0.163(9) 0.021(9) Uiso 1 1 d . . . . .

loop_
_atom_site_aniso_label
_atom_site_aniso_U_11
_atom_site_aniso_U_22
_atom_site_aniso_U_33
_atom_site_aniso_U_23
_atom_site_aniso_U_13
_atom_site_aniso_U_12
O1 0.0229(9) 0.0198(9) 0.0158(9) -0.0069(8) -0.0016(8) 0.0037(6)
O2 0.0143(7) 0.0172(8) 0.0117(8) -0.0001(7) -0.0007(7) 0.0011(6)
O3 0.0258(9) 0.0192(9) 0.0070(9) 0.0003(7) 0.0003(7) -0.0015(7)
O4 0.0189(8) 0.0172(8) 0.0166(9) 0.0058(8) 0.0007(7) -0.0015(6)
N1 0.0178(9) 0.0134(10) 0.0079(10) 0.0010(8) -0.0014(8) -0.0002(6)
N2 0.0174(9) 0.0144(10) 0.0120(10) 0.0051(9) 0.0006(8) 0.0006(7)
N3 0.0169(9) 0.0130(9) 0.0110(10) 0.0010(9) -0.0013(8) 0.0018(7)
C1 0.0164(10) 0.0125(10) 0.0085(11) 0.0033(9) -0.0003(8) -0.0011(7)
C2 0.0171(10) 0.0131(11) 0.0114(12) -0.0009(10) -0.0014(9) 0.0019(8)
C3 0.0104(9) 0.0146(11) 0.0117(12) 0.0004(10) -0.0010(8) -0.0004(7)
C4 0.0149(10) 0.0160(12) 0.0113(11) 0.0009(9) -0.0036(9) 0.0009(7)
C5 0.0192(10) 0.0088(9) 0.0082(12) -0.0010(8) -0.0014(9) 0.0000(7)
C6 0.0161(10) 0.0159(11) 0.0100(12) 0.0030(9) 0.0003(8) 0.0027(8)
O5 0.0217(8) 0.0191(9) 0.0168(9) 0.0029(8) 0.0028(8) 0.0025(7)
O6 0.0218(9) 0.0335(12) 0.0144(10) -0.0001(8) 0.0003(8) -0.0078(8)

loop_
_atom_type_symbol
_atom_type_description
_atom_type_scat_dispersion_real
_atom_type_scat_dispersion_imag
_atom_type_scat_source
C C 0.0033 0.0016 'International Tables Vol C Tables 4.2.6.8 and 6.1.1.4'
H H 0.0000 0.0000 'International Tables Vol C Tables 4.2.6.8 and 6.1.1.4'
N N 0.0061 0.0033 'International Tables Vol C Tables 4.2.6.8 and 6.1.1.4'
O O 0.0106 0.0060 'International Tables Vol C Tables 4.2.6.8 and 6.1.1.4'

loop_
_geom_angle_atom_site_label_1
_geom_angle_atom_site_label_2
_geom_angle_atom_site_label_3
_geom_angle
_geom_angle_site_symmetry_1
_geom_angle_site_symmetry_3
_geom_angle_publ_flag
C2 N1 H1 120(2) . . ?
C3 N1 C2 119.2(2) . . ?
C3 N1 H1 119(2) . . ?
C4 N2 H2 118(3) . . ?
C5 N2 C4 120.8(2) . . ?
C5 N2 H2 121(3) . . ?
C6 N3 H3A 108.2(18) . . ?
C6 N3 H3B 109(2) . . ?
C6 N3 H3C 110(3) . . ?
H3A N3 H3B 110(3) . . ?
H3A N3 H3C 108(4) . . ?
H3B N3 H3C 112(3) . . ?
O1 C1 O2 124.8(2) . . ?
O1 C1 C2 116.3(2) . . ?
O2 C1 C2 118.9(2) . . ?
N1 C2 C1 113.42(19) . . ?
N1 C2 H2A 108.9 . . ?
N1 C2 H2B 108.9 . . ?
C1 C2 H2A 108.9 . . ?
C1 C2 H2B 108.9 . . ?
H2A C2 H2B 107.7 . . ?
O3 C3 N1 122.7(2) . . ?
O3 C3 C4 120.9(2) . . ?
N1 C3 C4 116.4(2) . . ?
N2 C4 C3 110.7(2) . . ?
N2 C4 H4A 109.5 . . ?
N2 C4 H4B 109.5 . . ?
C3 C4 H4A 109.5 . . ?
C3 C4 H4B 109.5 . . ?
H4A C4 H4B 108.1 . . ?
O4 C5 N2 123.9(2) . . ?
O4 C5 C6 120.6(2) . . ?
N2 C5 C6 115.4(2) . . ?
N3 C6 C5 109.86(19) . . ?
N3 C6 H6A 109.7 . . ?
N3 C6 H6B 109.7 . . ?
C5 C6 H6A 109.7 . . ?
C5 C6 H6B 109.7 . . ?
H6A C6 H6B 108.2 . . ?
H5A O5 H5B 106(4) . . ?
H6C O6 H6D 117(5) . . ?

loop_
_geom_bond_atom_site_label_1
_geom_bond_atom_site_label_2
_geom_bond_distance
_geom_bond_site_symmetry_2
_geom_bond_publ_flag
O1 C1 1.256(3) . ?
O2 C1 1.262(3) . ?
O3 C3 1.232(3) . ?
O4 C5 1.239(3) . ?
N1 C2 1.452(3) . ?
N1 C3 1.343(3) . ?
N1 H1 0.88(4) . ?
N2 C4 1.457(3) . ?
N2 C5 1.335(3) . ?
N2 H2 0.80(4) . ?
N3 C6 1.482(3) . ?
N3 H3A 0.91(3) . ?
N3 H3B 0.97(5) . ?
N3 H3C 0.86(5) . ?
C1 C2 1.538(4) . ?
C2 H2A 0.9900 . ?
C2 H2B 0.9900 . ?
C3 C4 1.524(3) . ?
C4 H4A 0.9900 . ?
C4 H4B 0.9900 . ?
C5 C6 1.517(3) . ?
C6 H6A 0.9900 . ?
C6 H6B 0.9900 . ?
O5 H5A 0.83(4) . ?
O5 H5B 0.89(6) . ?
O6 H6C 0.77(4) . ?
O6 H6D 0.82(4) . ?

loop_
_geom_torsion_atom_site_label_1
_geom_torsion_atom_site_label_2
_geom_torsion_atom_site_label_3
_geom_torsion_atom_site_label_4
_geom_torsion
_geom_torsion_site_symmetry_1
_geom_torsion_site_symmetry_2
_geom_torsion_site_symmetry_3
_geom_torsion_site_symmetry_4
_geom_torsion_publ_flag
O1 C1 C2 N1 159.1(2) . . . . ?
O2 C1 C2 N1 -21.1(3) . . . . ?
O3 C3 C4 N2 41.9(3) . . . . ?
O4 C5 C6 N3 -3.0(3) . . . . ?
N1 C3 C4 N2 -138.4(2) . . . . ?
N2 C5 C6 N3 177.3(2) . . . . ?
C2 N1 C3 O3 3.1(3) . . . . ?
C2 N1 C3 C4 -176.54(19) . . . . ?
C3 N1 C2 C1 -62.6(3) . . . . ?
C4 N2 C5 O4 7.0(4) . . . . ?
C4 N2 C5 C6 -173.3(2) . . . . ?
C5 N2 C4 C3 79.9(3) . . . . ?
